data_4503581
loop_
_publ_author_name
'Qi, Yan'
'Che, Yun-Xia'
'Zheng, Ji-Min'

_publ_section_title
;
 Self-Penetrating and Interpenetrating 3D Metal&#x2212;Organic Frameworks
 Constructed from the Rigid 1,4-Bis(1-imidazolyl)-benzene Ligand and
 Aromatic Carboxylate
;
_journal_issue 10
_journal_name_full 'Crystal Growth &amp; Design'
_journal_page_first 3602
_journal_paper_doi 10.1021/cg800087q
_journal_volume 8
_journal_year 2008
_chemical_formula_sum 'C21 H14 Mn N4 O6'
_chemical_formula_weight 473.30
_chemical_name_systematic
; 
 ? 
;
_space_group_IT_number 14
_symmetry_cell_setting monoclinic
_symmetry_space_group_name_Hall '-P 2ybc'
_symmetry_space_group_name_H-M 'P 1 21/c 1'
_atom_sites_solution_hydrogens geom
_atom_sites_solution_primary direct
_atom_sites_solution_secondary difmap
_audit_creation_method SHELXL-97
_cell_angle_alpha 90.00
_cell_angle_beta 113.52(3)
_cell_angle_gamma 90.00
_cell_formula_units_Z 4
_cell_length_a 12.719(3)
_cell_length_b 10.405(2)
_cell_length_c 16.210(3)
_cell_measurement_reflns_used 12888
_cell_measurement_temperature 298(2)
_cell_measurement_theta_max 27.55
_cell_measurement_theta_min 3.25
_cell_volume 1967.0(8)
_computing_cell_refinement 'RAXIS-RAPID Auto(Rigaku, 2004)'
_computing_data_collection 'RAXIS-RAPID Auto(Rigaku, 2004)'
_computing_data_reduction 'CrystalStructure(Rigaku/MSC, 2004)'
_computing_molecular_graphics 'SHELXL-97 (Sheldrick, 2001)'
_computing_publication_material 'SHELXL-97 (Sheldrick, 1997)'
_computing_structure_refinement 'SHELXL-97 (Sheldrick, 1997)'
_computing_structure_solution 'SHELXS-97 (Sheldrick, 1997)'
_diffrn_ambient_temperature 298(2)
_diffrn_measured_fraction_theta_full 0.999
_diffrn_measured_fraction_theta_max 0.999
_diffrn_measurement_device_type 'rigaku r-axis rapid IP area detector'
_diffrn_measurement_method '\w scans'
_diffrn_radiation_monochromator graphite
_diffrn_radiation_probe x-ray
_diffrn_radiation_type MoK\a
_diffrn_radiation_wavelength 0.71073
_diffrn_reflns_av_R_equivalents 0.0550
_diffrn_reflns_av_sigmaI/netI 0.0418
_diffrn_reflns_limit_h_max 16
_diffrn_reflns_limit_h_min -16
_diffrn_reflns_limit_k_max 13
_diffrn_reflns_limit_k_min -13
_diffrn_reflns_limit_l_max 21
_diffrn_reflns_limit_l_min -20
_diffrn_reflns_number 18958
_diffrn_reflns_theta_full 27.48
_diffrn_reflns_theta_max 27.48
_diffrn_reflns_theta_min 3.25
_diffrn_source 'rotating anode'
_exptl_absorpt_coefficient_mu 0.721
_exptl_absorpt_correction_T_max 0.9354
_exptl_absorpt_correction_T_min 0.9077
_exptl_absorpt_correction_type multi-scan
_exptl_crystal_colour yellow
_exptl_crystal_density_diffrn 1.598
_exptl_crystal_density_method 'not measured'
_exptl_crystal_description block
_exptl_crystal_F_000 964
_exptl_crystal_size_max 0.14
_exptl_crystal_size_mid 0.10
_exptl_crystal_size_min 0.09
_refine_diff_density_max 0.451
_refine_diff_density_min -0.299
_refine_diff_density_rms 0.060
_refine_ls_extinction_method none
_refine_ls_goodness_of_fit_ref 1.032
_refine_ls_hydrogen_treatment refU
_refine_ls_matrix_type full
_refine_ls_number_parameters 293
_refine_ls_number_reflns 4510
_refine_ls_number_restraints 1
_refine_ls_restrained_S_all 1.032
_refine_ls_R_factor_all 0.0640
_refine_ls_R_factor_gt 0.0398
_refine_ls_shift/su_max 0.000
_refine_ls_shift/su_mean 0.000
_refine_ls_structure_factor_coef Fsqd
_refine_ls_weighting_details 'calc w=1/[\s^2^(Fo^2^)+(0.0338P)^2^+1.1719P] where P=(Fo^2^+2Fc^2^)/3'
_refine_ls_weighting_scheme calc
_refine_ls_wR_factor_gt 0.0822
_refine_ls_wR_factor_ref 0.0906
_reflns_number_gt 3330
_reflns_number_total 4510
_reflns_threshold_expression >2sigma(I)
_cod_data_source_file cg800087q_si_003.cif
_cod_data_source_block shelxl
_cod_depositor_comments
;
The following automatic conversions were performed:

'_refine_ls_hydrogen_treatment' value 'refu' changed to 'refU'
according to /home/saulius/struct/CIF-dictionaries/cif_core.dic
dictionary named 'cif_core.dic' version 2.4.1 from 2010-06-29.

Automatic conversion script
Id: cif_fix_values 1715 2011-07-08 13:25:40Z adriana 
;
_cod_original_cell_volume 1967.0(7)
_cod_original_sg_symbol_H-M P2(1)/c
_cod_database_code 4503581

loop_
_symmetry_equiv_pos_as_xyz
'x, y, z'
'-x, y+1/2, -z+1/2'
'-x, -y, -z'
'x, -y-1/2, z-1/2'

loop_
_atom_site_label
_atom_site_type_symbol
_atom_site_fract_x
_atom_site_fract_y
_atom_site_fract_z
_atom_site_U_iso_or_equiv
_atom_site_adp_type
_atom_site_occupancy
_atom_site_symmetry_multiplicity
_atom_site_calc_flag
_atom_site_refinement_flags
C1 C 0.89122(18) 0.3714(2) -0.09363(15) 0.0262(5) Uani 1 1 d .
C2 C 0.81329(17) 0.2568(2) -0.13053(15) 0.0245(5) Uani 1 1 d .
C3 C 0.85826(17) 0.1326(2) -0.11262(15) 0.0256(5) Uani 1 1 d .
H3 H 0.9359 0.1210 -0.0774 0.031 Uiso 1 1 calc R
C4 C 0.78833(17) 0.0263(2) -0.14685(15) 0.0238(5) Uani 1 1 d .
C5 C 0.67395(17) 0.0448(2) -0.20239(15) 0.0264(5) Uani 1 1 d .
H5 H 0.6277 -0.0260 -0.2280 0.032 Uiso 1 1 calc R
C6 C 0.62743(17) 0.1673(2) -0.22038(15) 0.0262(5) Uani 1 1 d .
C7 C 0.69654(18) 0.2737(2) -0.18342(15) 0.0271(5) Uani 1 1 d .
H7 H 0.6651 0.3559 -0.1939 0.033 Uiso 1 1 calc R
C8 C 0.83551(18) -0.1074(2) -0.12360(15) 0.0248(5) Uani 1 1 d .
C9 C 0.50160(18) 0.1738(2) -0.27800(16) 0.0302(5) Uani 1 1 d .
C10 C 1.2508(2) 0.3953(3) 0.29074(16) 0.0388(6) Uani 1 1 d .
H10 H 1.2925 0.4258 0.2590 0.047 Uiso 1 1 calc R
C11 C 1.1187(2) 0.3116(3) 0.32175(19) 0.0540(8) Uani 1 1 d .
H11 H 1.0496 0.2736 0.3151 0.065 Uiso 1 1 calc R
C12 C 1.2040(2) 0.3419(4) 0.40134(19) 0.0588(9) Uani 1 1 d .
H12 H 1.2053 0.3276 0.4584 0.071 Uiso 1 1 calc R
C13 C 1.39661(19) 0.4494(2) 0.44163(16) 0.0337(6) Uani 1 1 d .
C14 C 1.4211(2) 0.4569(3) 0.53149(17) 0.0479(8) Uani 1 1 d .
H14 H 1.3680 0.4280 0.5534 0.058 Uiso 1 1 calc R
C15 C 1.4754(2) 0.4926(3) 0.40998(17) 0.0490(8) Uani 1 1 d .
H15 H 1.4591 0.4880 0.3488 0.059 Uiso 1 1 calc R
C16 C 0.81469(19) 0.4278(3) 0.07176(18) 0.0369(6) Uani 1 1 d .
H16 H 0.8244 0.5108 0.0547 0.044 Uiso 1 1 calc R
C17 C 0.8471(2) 0.2332(3) 0.1196(2) 0.0505(8) Uani 1 1 d .
H17 H 0.8848 0.1561 0.1419 0.061 Uiso 1 1 calc R
C18 C 0.7355(2) 0.2560(3) 0.0995(2) 0.0582(9) Uani 1 1 d .
H18 H 0.6828 0.1988 0.1054 0.070 Uiso 1 1 calc R
C19 C 0.6051(2) 0.4423(3) 0.0333(2) 0.0434(7) Uani 1 1 d .
C20 C 0.5940(2) 0.5642(3) 0.0617(2) 0.0554(8) Uani 1 1 d .
H20 H 0.6572 0.6067 0.1035 0.066 Uiso 1 1 calc R
C21 C 0.5123(2) 0.3775(3) -0.0273(2) 0.0571(9) Uani 1 1 d .
H21 H 0.5211 0.2946 -0.0450 0.068 Uiso 1 1 calc R
H5A H 0.3875(9) 0.283(4) -0.316(2) 0.081(12) Uiso 1 1 d D
Mn1 Mn 1.06865(3) 0.34012(3) 0.10026(2) 0.02338(10) Uani 1 1 d .
N1 N 1.28893(16) 0.3985(2) 0.38074(13) 0.0347(5) Uani 1 1 d .
N2 N 1.14839(16) 0.3445(2) 0.25257(13) 0.0374(5) Uani 1 1 d .
N3 N 0.89696(15) 0.3412(2) 0.10209(14) 0.0364(5) Uani 1 1 d .
N4 N 0.71458(16) 0.3800(2) 0.06870(17) 0.0427(6) Uani 1 1 d .
O1 O 0.84677(13) 0.48024(15) -0.11441(11) 0.0363(4) Uani 1 1 d .
O2 O 0.99555(12) 0.35043(15) -0.04521(10) 0.0307(4) Uani 1 1 d .
O3 O 0.94018(12) -0.12580(15) -0.10196(12) 0.0359(4) Uani 1 1 d .
O4 O 0.76883(13) -0.19932(14) -0.12497(11) 0.0309(4) Uani 1 1 d .
O5 O 0.45826(15) 0.28840(19) -0.28885(17) 0.0648(7) Uani 1 1 d D
O6 O 0.44354(14) 0.08003(19) -0.30758(15) 0.0554(6) Uani 1 1 d .

loop_
_atom_site_aniso_label
_atom_site_aniso_U_11
_atom_site_aniso_U_22
_atom_site_aniso_U_33
_atom_site_aniso_U_23
_atom_site_aniso_U_13
_atom_site_aniso_U_12
C1 0.0246(10) 0.0217(12) 0.0262(11) 0.0012(9) 0.0037(9) -0.0025(9)
C2 0.0217(10) 0.0182(11) 0.0279(11) -0.0001(9) 0.0041(9) -0.0011(8)
C3 0.0170(9) 0.0235(12) 0.0295(12) 0.0014(9) 0.0021(9) 0.0015(8)
C4 0.0208(10) 0.0180(10) 0.0300(11) -0.0004(9) 0.0074(9) 0.0010(8)
C5 0.0197(10) 0.0189(11) 0.0358(13) -0.0009(9) 0.0059(9) -0.0021(8)
C6 0.0187(10) 0.0212(11) 0.0337(12) 0.0031(10) 0.0054(9) 0.0007(9)
C7 0.0241(10) 0.0168(11) 0.0350(12) 0.0028(9) 0.0061(9) 0.0016(9)
C8 0.0221(10) 0.0191(11) 0.0264(11) -0.0027(9) 0.0024(9) 0.0010(9)
C9 0.0216(10) 0.0247(12) 0.0388(13) 0.0031(11) 0.0061(10) 0.0025(9)
C10 0.0297(12) 0.0537(17) 0.0280(12) -0.0019(12) 0.0062(10) -0.0067(12)
C11 0.0363(14) 0.085(2) 0.0420(16) -0.0096(16) 0.0170(12) -0.0222(15)
C12 0.0469(16) 0.097(3) 0.0360(15) -0.0082(17) 0.0200(13) -0.0254(17)
C13 0.0263(11) 0.0411(15) 0.0275(12) -0.0067(11) 0.0041(10) -0.0014(10)
C14 0.0361(14) 0.077(2) 0.0315(14) -0.0081(14) 0.0139(11) -0.0152(14)
C15 0.0359(14) 0.082(2) 0.0253(13) -0.0125(14) 0.0084(11) -0.0158(15)
C16 0.0249(11) 0.0362(14) 0.0513(16) 0.0019(12) 0.0171(11) 0.0021(10)
C17 0.0322(13) 0.0411(16) 0.081(2) 0.0177(15) 0.0257(14) 0.0075(12)
C18 0.0342(14) 0.0420(17) 0.105(3) 0.0169(18) 0.0349(16) 0.0026(13)
C19 0.0206(11) 0.0423(16) 0.0672(19) 0.0004(14) 0.0174(12) 0.0050(11)
C20 0.0242(12) 0.0509(18) 0.083(2) -0.0125(17) 0.0134(14) -0.0004(12)
C21 0.0311(13) 0.0423(17) 0.093(2) -0.0107(17) 0.0201(15) 0.0067(12)
Mn1 0.01570(15) 0.01704(16) 0.03088(18) -0.00125(15) 0.00244(12) 0.00034(13)
N1 0.0276(10) 0.0472(13) 0.0268(10) -0.0061(10) 0.0084(8) -0.0060(9)
N2 0.0273(10) 0.0478(13) 0.0319(11) -0.0042(10) 0.0064(8) -0.0074(10)
N3 0.0220(9) 0.0370(12) 0.0489(13) 0.0023(10) 0.0130(9) 0.0037(9)
N4 0.0228(10) 0.0373(12) 0.0700(16) 0.0049(11) 0.0207(10) 0.0046(9)
O1 0.0316(9) 0.0163(8) 0.0455(10) 0.0006(7) -0.0012(8) -0.0037(7)
O2 0.0221(7) 0.0282(9) 0.0331(9) -0.0017(7) 0.0019(6) -0.0036(7)
O3 0.0202(8) 0.0238(8) 0.0538(11) -0.0008(8) 0.0044(7) 0.0039(6)
O4 0.0247(8) 0.0182(8) 0.0443(10) 0.0012(7) 0.0081(7) -0.0009(6)
O5 0.0247(9) 0.0273(10) 0.1076(18) -0.0061(11) -0.0101(11) 0.0068(8)
O6 0.0255(9) 0.0319(10) 0.0846(15) -0.0056(10) -0.0035(9) -0.0017(8)

loop_
_atom_type_symbol
_atom_type_description
_atom_type_scat_dispersion_real
_atom_type_scat_dispersion_imag
_atom_type_scat_source
C C 0.0033 0.0016 'International Tables Vol C Tables 4.2.6.8 and 6.1.1.4'
H H 0.0000 0.0000 'International Tables Vol C Tables 4.2.6.8 and 6.1.1.4'
N N 0.0061 0.0033 'International Tables Vol C Tables 4.2.6.8 and 6.1.1.4'
O O 0.0106 0.0060 'International Tables Vol C Tables 4.2.6.8 and 6.1.1.4'
Mn Mn 0.3368 0.7283 'International Tables Vol C Tables 4.2.6.8 and 6.1.1.4'

loop_
_geom_angle_atom_site_label_1
_geom_angle_atom_site_label_2
_geom_angle_atom_site_label_3
_geom_angle
_geom_angle_site_symmetry_1
_geom_angle_site_symmetry_3
O1 C1 O2 125.0(2) . .
O1 C1 C2 116.93(18) . .
O2 C1 C2 118.02(19) . .
C3 C2 C7 119.40(19) . .
C3 C2 C1 119.86(18) . .
C7 C2 C1 120.74(19) . .
C4 C3 C2 120.69(18) . .
C4 C3 H3 119.7 . .
C2 C3 H3 119.7 . .
C5 C4 C3 119.20(19) . .
C5 C4 C8 120.17(19) . .
C3 C4 C8 120.63(18) . .
C4 C5 C6 120.9(2) . .
C4 C5 H5 119.5 . .
C6 C5 H5 119.5 . .
C5 C6 C7 119.85(19) . .
C5 C6 C9 115.62(19) . .
C7 C6 C9 124.5(2) . .
C6 C7 C2 119.8(2) . .
C6 C7 H7 120.1 . .
C2 C7 H7 120.1 . .
O3 C8 O4 121.2(2) . .
O3 C8 C4 119.12(19) . .
O4 C8 C4 119.65(18) . .
O6 C9 O5 122.2(2) . .
O6 C9 C6 123.1(2) . .
O5 C9 C6 114.6(2) . .
N2 C10 N1 112.5(2) . .
N2 C10 H10 123.7 . .
N1 C10 H10 123.7 . .
C12 C11 N2 110.3(2) . .
C12 C11 H11 124.8 . .
N2 C11 H11 124.8 . .
C11 C12 N1 106.0(3) . .
C11 C12 H12 127.0 . .
N1 C12 H12 127.0 . .
C14 C13 C15 119.4(2) . .
C14 C13 N1 120.3(2) . .
C15 C13 N1 120.3(2) . .
C13 C14 C15 120.2(3) . 3_866
C13 C14 H14 119.9 . .
C15 C14 H14 119.9 3_866 .
C13 C15 C14 120.4(2) . 3_866
C13 C15 H15 119.8 . .
C14 C15 H15 119.8 3_866 .
N3 C16 N4 111.0(2) . .
N3 C16 H16 124.5 . .
N4 C16 H16 124.5 . .
C18 C17 N3 109.6(2) . .
C18 C17 H17 125.2 . .
N3 C17 H17 125.2 . .
C17 C18 N4 106.7(2) . .
C17 C18 H18 126.6 . .
N4 C18 H18 126.6 . .
C21 C19 C20 121.2(2) . .
C21 C19 N4 119.0(3) . .
C20 C19 N4 119.8(2) . .
C19 C20 C21 119.0(3) . 3_665
C19 C20 H20 120.5 . .
C21 C20 H20 120.5 3_665 .
C19 C21 C20 119.8(3) . 3_665
C19 C21 H21 120.1 . .
C20 C21 H21 120.1 3_665 .
O1 Mn1 O2 93.03(7) 3_765 .
O1 Mn1 N3 117.24(8) 3_765 .
O2 Mn1 N3 90.99(8) . .
O1 Mn1 O3 154.63(6) 3_765 3_755
O2 Mn1 O3 93.50(6) . 3_755
N3 Mn1 O3 87.13(7) . 3_755
O1 Mn1 N2 82.94(7) 3_765 .
O2 Mn1 N2 175.87(7) . .
N3 Mn1 N2 90.01(8) . .
O3 Mn1 N2 90.55(7) 3_755 .
O1 Mn1 O4 98.73(6) 3_765 3_755
O2 Mn1 O4 100.17(7) . 3_755
N3 Mn1 O4 141.74(7) . 3_755
O3 Mn1 O4 55.97(5) 3_755 3_755
N2 Mn1 O4 81.45(7) . 3_755
C10 N1 C12 105.9(2) . .
C10 N1 C13 126.1(2) . .
C12 N1 C13 128.0(2) . .
C10 N2 C11 105.2(2) . .
C10 N2 Mn1 116.84(18) . .
C11 N2 Mn1 137.89(17) . .
C16 N3 C17 105.8(2) . .
C16 N3 Mn1 130.11(18) . .
C17 N3 Mn1 122.79(17) . .
C16 N4 C18 106.8(2) . .
C16 N4 C19 126.9(2) . .
C18 N4 C19 126.1(2) . .
C1 O1 Mn1 127.82(14) . 3_765
C1 O2 Mn1 125.01(15) . .
C8 O3 Mn1 95.92(13) . 3_755
C8 O4 Mn1 86.16(12) . 3_755
C9 O5 H5A 109(3) . .

loop_
_geom_bond_atom_site_label_1
_geom_bond_atom_site_label_2
_geom_bond_distance
_geom_bond_site_symmetry_2
C1 O1 1.250(3) .
C1 O2 1.262(2) .
C1 C2 1.513(3) .
C2 C3 1.396(3) .
C2 C7 1.398(3) .
C3 C4 1.389(3) .
C3 H3 0.9300 .
C4 C5 1.385(3) .
C4 C8 1.502(3) .
C5 C6 1.387(3) .
C5 H5 0.9300 .
C6 C7 1.392(3) .
C6 C9 1.498(3) .
C7 H7 0.9300 .
C8 O3 1.249(2) .
C8 O4 1.272(3) .
C9 O6 1.202(3) .
C9 O5 1.296(3) .
C10 N2 1.310(3) .
C10 N1 1.342(3) .
C10 H10 0.9300 .
C11 C12 1.350(4) .
C11 N2 1.362(4) .
C11 H11 0.9300 .
C12 N1 1.383(3) .
C12 H12 0.9300 .
C13 C14 1.365(4) .
C13 C15 1.371(4) .
C13 N1 1.432(3) .
C14 C15 1.383(3) 3_866
C14 H14 0.9300 .
C15 C14 1.383(3) 3_866
C15 H15 0.9300 .
C16 N3 1.318(3) .
C16 N4 1.349(3) .
C16 H16 0.9300 .
C17 C18 1.344(4) .
C17 N3 1.375(3) .
C17 H17 0.9300 .
C18 N4 1.371(4) .
C18 H18 0.9300 .
C19 C21 1.373(4) .
C19 C20 1.375(4) .
C19 N4 1.432(3) .
C20 C21 1.381(4) 3_665
C20 H20 0.9300 .
C21 C20 1.381(4) 3_665
C21 H21 0.9300 .
Mn1 O1 2.1229(16) 3_765
Mn1 O2 2.1649(17) .
Mn1 N3 2.196(2) .
Mn1 O3 2.2336(17) 3_755
Mn1 N2 2.265(2) .
Mn1 O4 2.4328(16) 3_755
O1 Mn1 2.1229(16) 3_765
O3 Mn1 2.2336(17) 3_755
O4 Mn1 2.4328(16) 3_755
O5 H5A 0.830(10) .

loop_
_geom_torsion_atom_site_label_1
_geom_torsion_atom_site_label_2
_geom_torsion_atom_site_label_3
_geom_torsion_atom_site_label_4
_geom_torsion
_geom_torsion_site_symmetry_1
_geom_torsion_site_symmetry_4
O1 C1 C2 C3 177.7(2) . .
O2 C1 C2 C3 -1.7(3) . .
O1 C1 C2 C7 -1.6(3) . .
O2 C1 C2 C7 179.0(2) . .
C7 C2 C3 C4 0.1(4) . .
C1 C2 C3 C4 -179.2(2) . .
C2 C3 C4 C5 2.8(4) . .
C2 C3 C4 C8 -176.8(2) . .
C3 C4 C5 C6 -3.3(4) . .
C8 C4 C5 C6 176.3(2) . .
C4 C5 C6 C7 1.0(4) . .
C4 C5 C6 C9 -177.3(2) . .
C5 C6 C7 C2 1.9(4) . .
C9 C6 C7 C2 -180.0(2) . .
C3 C2 C7 C6 -2.4(4) . .
C1 C2 C7 C6 176.8(2) . .
C5 C4 C8 O3 155.0(2) . .
C3 C4 C8 O3 -25.4(3) . .
C5 C4 C8 O4 -26.0(3) . .
C3 C4 C8 O4 153.6(2) . .
C5 C6 C9 O6 -0.3(4) . .
C7 C6 C9 O6 -178.5(3) . .
C5 C6 C9 O5 175.4(2) . .
C7 C6 C9 O5 -2.8(4) . .
N2 C11 C12 N1 1.3(4) . .
C15 C13 C14 C15 -0.2(5) . 3_866
N1 C13 C14 C15 -179.3(3) . 3_866
C14 C13 C15 C14 0.2(5) . 3_866
N1 C13 C15 C14 179.3(3) . 3_866
N3 C17 C18 N4 0.1(4) . .
C21 C19 C20 C21 -1.0(6) . 3_665
N4 C19 C20 C21 -179.6(3) . 3_665
C20 C19 C21 C20 1.0(6) . 3_665
N4 C19 C21 C20 179.6(3) . 3_665
N2 C10 N1 C12 1.5(3) . .
N2 C10 N1 C13 -179.1(2) . .
C11 C12 N1 C10 -1.7(4) . .
C11 C12 N1 C13 179.0(3) . .
C14 C13 N1 C10 174.3(3) . .
C15 C13 N1 C10 -4.8(4) . .
C14 C13 N1 C12 -6.4(4) . .
C15 C13 N1 C12 174.5(3) . .
N1 C10 N2 C11 -0.7(3) . .
N1 C10 N2 Mn1 177.42(17) . .
C12 C11 N2 C10 -0.4(4) . .
C12 C11 N2 Mn1 -177.9(2) . .
O1 Mn1 N2 C10 -36.0(2) 3_765 .
O2 Mn1 N2 C10 -49.4(10) . .
N3 Mn1 N2 C10 -153.5(2) . .
O3 Mn1 N2 C10 119.4(2) 3_755 .
O4 Mn1 N2 C10 64.0(2) 3_755 .
O1 Mn1 N2 C11 141.2(3) 3_765 .
O2 Mn1 N2 C11 127.9(9) . .
N3 Mn1 N2 C11 23.8(3) . .
O3 Mn1 N2 C11 -63.4(3) 3_755 .
O4 Mn1 N2 C11 -118.8(3) 3_755 .
N4 C16 N3 C17 -0.2(3) . .
N4 C16 N3 Mn1 166.93(18) . .
C18 C17 N3 C16 0.1(4) . .
C18 C17 N3 Mn1 -168.3(2) . .
O1 Mn1 N3 C16 34.0(3) 3_765 .
O2 Mn1 N3 C16 -59.9(2) . .
O3 Mn1 N3 C16 -153.4(2) 3_755 .
N2 Mn1 N3 C16 116.1(2) . .
O4 Mn1 N3 C16 -167.80(19) 3_755 .
O1 Mn1 N3 C17 -160.7(2) 3_765 .
O2 Mn1 N3 C17 105.4(2) . .
O3 Mn1 N3 C17 11.9(2) 3_755 .
N2 Mn1 N3 C17 -78.6(2) . .
O4 Mn1 N3 C17 -2.5(3) 3_755 .
N3 C16 N4 C18 0.3(3) . .
N3 C16 N4 C19 -175.0(3) . .
C17 C18 N4 C16 -0.3(4) . .
C17 C18 N4 C19 175.1(3) . .
C21 C19 N4 C16 129.5(3) . .
C20 C19 N4 C16 -51.9(4) . .
C21 C19 N4 C18 -44.9(5) . .
C20 C19 N4 C18 133.7(4) . .
O2 C1 O1 Mn1 13.6(4) . 3_765
C2 C1 O1 Mn1 -165.80(15) . 3_765
O1 C1 O2 Mn1 86.6(3) . .
C2 C1 O2 Mn1 -94.0(2) . .
O1 Mn1 O2 C1 -107.52(17) 3_765 .
N3 Mn1 O2 C1 9.82(18) . .
O3 Mn1 O2 C1 97.01(17) 3_755 .
N2 Mn1 O2 C1 -94.3(10) . .
O4 Mn1 O2 C1 153.04(17) 3_755 .
O4 C8 O3 Mn1 9.1(2) . 3_755
C4 C8 O3 Mn1 -171.96(18) . 3_755
O3 C8 O4 Mn1 -8.3(2) . 3_755
C4 C8 O4 Mn1 172.74(19) . 3_755
